data_1506843
loop_
_publ_author_name
'Loiseau, Thierry'
'Beitone, Lionel'
'Huguenard, Clarisse'
'Taulelle, Francis'
'Henry, Marc'
'F\'erey, G\'erard'

_publ_section_title
;
 Incorporation of Lithium and Sodium in MIL-74 Super-Sodalites:&#x00A0;
 A2M7(PO4)12&#x00B7;4tren&#x00B7;A(H2O)16(with A = Li or Na and M = Al or
 Ga)
;
_journal_issue 52
_journal_name_full 'The Journal of Physical Chemistry B'
_journal_page_first 20011
_journal_paper_doi 10.1021/jp048592l
_journal_volume 108
_journal_year 2004
_chemical_formula_sum 'C24 H116 Al7 N16 Na3 O64 P12'
_chemical_formula_weight 2282.80
_chemical_name_common 'MIL-74 (Na2Al7)'
_chemical_name_systematic
;
 ?
;
_space_group_IT_number 217
_symmetry_space_group_name_Hall 'I -4 2 3'
_symmetry_space_group_name_H-M 'I -4 3 m'
_atom_sites_solution_hydrogens geom
_atom_sites_solution_primary direct
_atom_sites_solution_secondary difmap
_audit_creation_method SHELXL-97
_cell_angle_alpha 90.00
_cell_angle_beta 90.00
_cell_angle_gamma 90.00
_cell_formula_units_Z 2
_cell_length_a 16.74440(10)
_cell_length_b 16.74440(10)
_cell_length_c 16.74440(10)
_cell_measurement_temperature 293(2)
_cell_volume 4694.71(5)
_computing_structure_refinement 'SHELXL-97 (Sheldrick, 1997)'
_diffrn_ambient_temperature 293(2)
_diffrn_measured_fraction_theta_full 0.987
_diffrn_measured_fraction_theta_max 0.987
_diffrn_radiation_monochromator graphite
_diffrn_radiation_source 'fine-focus sealed tube'
_diffrn_radiation_type MoK\a
_diffrn_radiation_wavelength 0.71073
_diffrn_reflns_av_R_equivalents 0.0227
_diffrn_reflns_av_sigmaI/netI 0.0098
_diffrn_reflns_limit_h_max 11
_diffrn_reflns_limit_h_min -23
_diffrn_reflns_limit_k_max 23
_diffrn_reflns_limit_k_min -22
_diffrn_reflns_limit_l_max 23
_diffrn_reflns_limit_l_min -22
_diffrn_reflns_number 17026
_diffrn_reflns_theta_full 29.97
_diffrn_reflns_theta_max 29.97
_diffrn_reflns_theta_min 1.72
_exptl_absorpt_coefficient_mu 0.410
_exptl_crystal_density_diffrn 1.615
_exptl_crystal_density_method 'not measured'
_exptl_crystal_F_000 2376
_refine_diff_density_max 0.461
_refine_diff_density_min -0.432
_refine_diff_density_rms 0.088
_refine_ls_abs_structure_details 'Flack H D (1983), Acta Cryst. A39, 876-881'
_refine_ls_abs_structure_Flack 0.0(3)
_refine_ls_extinction_coef 0.0011(4)
_refine_ls_extinction_expression Fc^*^=kFc[1+0.001xFc^2^\l^3^/sin(2\q)]^-1/4^
_refine_ls_extinction_method SHELXL
_refine_ls_goodness_of_fit_ref 1.165
_refine_ls_hydrogen_treatment mixed
_refine_ls_matrix_type full
_refine_ls_number_parameters 66
_refine_ls_number_reflns 1273
_refine_ls_number_restraints 0
_refine_ls_restrained_S_all 1.165
_refine_ls_R_factor_all 0.0536
_refine_ls_R_factor_gt 0.0521
_refine_ls_shift/su_max 0.001
_refine_ls_shift/su_mean 0.000
_refine_ls_structure_factor_coef Fsqd
_refine_ls_weighting_details 'calc w=1/[\s^2^(Fo^2^)+(0.0816P)^2^+7.2822P] where P=(Fo^2^+2Fc^2^)/3'
_refine_ls_weighting_scheme calc
_refine_ls_wR_factor_gt 0.1483
_refine_ls_wR_factor_ref 0.1503
_reflns_number_gt 1237
_reflns_number_total 1273
_reflns_threshold_expression >2sigma(I)
_cod_data_source_file jp048592lsi20040331_082026.cif
_cod_data_source_block lb972
_cod_database_code 1506843

loop_
_symmetry_equiv_pos_as_xyz
'x, y, z'
'-x, -y, z'
'-x, y, -z'
'x, -y, -z'
'z, x, y'
'z, -x, -y'
'-z, -x, y'
'-z, x, -y'
'y, z, x'
'-y, z, -x'
'y, -z, -x'
'-y, -z, x'
'y, x, z'
'-y, -x, z'
'y, -x, -z'
'-y, x, -z'
'x, z, y'
'-x, z, -y'
'-x, -z, y'
'x, -z, -y'
'z, y, x'
'z, -y, -x'
'-z, y, -x'
'-z, -y, x'
'x+1/2, y+1/2, z+1/2'
'-x+1/2, -y+1/2, z+1/2'
'-x+1/2, y+1/2, -z+1/2'
'x+1/2, -y+1/2, -z+1/2'
'z+1/2, x+1/2, y+1/2'
'z+1/2, -x+1/2, -y+1/2'
'-z+1/2, -x+1/2, y+1/2'
'-z+1/2, x+1/2, -y+1/2'
'y+1/2, z+1/2, x+1/2'
'-y+1/2, z+1/2, -x+1/2'
'y+1/2, -z+1/2, -x+1/2'
'-y+1/2, -z+1/2, x+1/2'
'y+1/2, x+1/2, z+1/2'
'-y+1/2, -x+1/2, z+1/2'
'y+1/2, -x+1/2, -z+1/2'
'-y+1/2, x+1/2, -z+1/2'
'x+1/2, z+1/2, y+1/2'
'-x+1/2, z+1/2, -y+1/2'
'-x+1/2, -z+1/2, y+1/2'
'x+1/2, -z+1/2, -y+1/2'
'z+1/2, y+1/2, x+1/2'
'z+1/2, -y+1/2, -x+1/2'
'-z+1/2, y+1/2, -x+1/2'
'-z+1/2, -y+1/2, x+1/2'

loop_
_atom_site_label
_atom_site_type_symbol
_atom_site_fract_x
_atom_site_fract_y
_atom_site_fract_z
_atom_site_U_iso_or_equiv
_atom_site_adp_type
_atom_site_occupancy
_atom_site_symmetry_multiplicity
_atom_site_calc_flag
_atom_site_refinement_flags
Al1 Al 1.0000 0.5000 1.0000 0.0302(5) Uani 1 8 d S
Al2 Al 1.0000 0.5000 0.7500 0.0270(4) Uiso 0.67 4 d SP
Na2 Na 1.0000 0.5000 0.7500 0.0270(4) Uiso 0.33 4 d SP
P P 1.12169(4) 0.56872(6) 0.87831(4) 0.0338(3) Uani 1 2 d S
O1 O 1.13925(15) 0.6552(2) 0.86075(15) 0.0551(10) Uani 1 2 d S
O2 O 1.0918(3) 0.52261(18) 0.80557(16) 0.0715(10) Uani 1 1 d .
O3 O 1.05728(15) 0.5633(2) 0.94272(15) 0.0494(8) Uani 1 2 d S
N1 N 1.2979(2) 0.7021(2) 0.7021(2) 0.0344(12) Uani 1 6 d S
C1 C 1.3695(4) 0.7465(4) 0.6807(4) 0.0421(13) Uani 0.50 1 d P
C2 C 1.35384(19) 0.64616(19) 0.8293(3) 0.0428(9) Uani 1 2 d S
N2 N 1.30194(18) 0.69806(18) 0.8782(2) 0.0442(8) Uani 1 2 d S
Na1 Na 1.0000 1.0000 1.0000 0.33(3) Uani 1 24 d S
O2W O 1.0910(6) 0.9090(6) 0.9090(6) 0.148(6) Uani 1 6 d S
O3W O 1.2331(7) 0.9442(7) 0.9442(7) 0.250(9) Uani 1 2 d S

loop_
_atom_site_aniso_label
_atom_site_aniso_U_11
_atom_site_aniso_U_22
_atom_site_aniso_U_33
_atom_site_aniso_U_23
_atom_site_aniso_U_13
_atom_site_aniso_U_12
Al1 0.0317(7) 0.0273(10) 0.0317(7) 0.000 0.000 0.000
P 0.0347(3) 0.0319(5) 0.0347(3) 0.0048(3) -0.0004(4) -0.0048(3)
O1 0.0637(15) 0.0378(16) 0.0637(15) 0.0110(9) 0.0263(19) -0.0110(9)
O2 0.117(3) 0.0606(18) 0.0371(12) -0.0057(12) -0.0073(15) 0.0041(17)
O3 0.0539(13) 0.0403(17) 0.0539(13) 0.0081(9) 0.0182(16) -0.0081(9)
N1 0.0344(12) 0.0344(12) 0.0344(12) 0.0032(14) -0.0032(14) -0.0032(14)
C1 0.029(3) 0.044(3) 0.053(4) 0.006(3) -0.003(2) -0.004(2)
C2 0.0428(14) 0.0428(14) 0.043(2) 0.0085(12) -0.0085(12) 0.0041(16)
N2 0.0479(12) 0.0479(12) 0.0368(18) 0.0068(11) -0.0068(11) -0.0003(16)
Na1 0.33(3) 0.33(3) 0.33(3) 0.000 0.000 0.000
O2W 0.148(6) 0.148(6) 0.148(6) -0.003(7) 0.003(7) 0.003(7)
O3W 0.121(8) 0.315(13) 0.315(13) -0.127(16) 0.061(6) 0.061(6)

loop_
_atom_type_symbol
_atom_type_description
_atom_type_scat_dispersion_real
_atom_type_scat_dispersion_imag
_atom_type_scat_source
O O 0.0106 0.0060 'International Tables Vol C Tables 4.2.6.8 and 6.1.1.4'
P P 0.1023 0.0942 'International Tables Vol C Tables 4.2.6.8 and 6.1.1.4'
Al Al 0.0645 0.0514 'International Tables Vol C Tables 4.2.6.8 and 6.1.1.4'
C C 0.0033 0.0016 'International Tables Vol C Tables 4.2.6.8 and 6.1.1.4'
N N 0.0061 0.0033 'International Tables Vol C Tables 4.2.6.8 and 6.1.1.4'
Na Na 0.0362 0.0249 'International Tables Vol C Tables 4.2.6.8 and 6.1.1.4'
H H 0.0000 0.0000 'International Tables Vol C Tables 4.2.6.8 and 6.1.1.4'

loop_
_geom_angle_atom_site_label_1
_geom_angle_atom_site_label_2
_geom_angle_atom_site_label_3
_geom_angle
_geom_angle_site_symmetry_1
_geom_angle_site_symmetry_3
O3 Al1 O3 112.26(14) 2_765 3_757
O3 Al1 O3 104.0(3) 2_765 4_567
O3 Al1 O3 112.26(14) 3_757 4_567
O3 Al1 O3 112.26(14) 2_765 .
O3 Al1 O3 104.0(3) 3_757 .
O3 Al1 O3 112.26(14) 4_567 .
O2 Al2 O2 104.88(9) . 39_566
O2 Al2 O2 119.1(2) . 2_765
O2 Al2 O2 104.88(10) 39_566 2_765
O2 Al2 O2 104.88(10) . 40_646
O2 Al2 O2 119.1(2) 39_566 40_646
O2 Al2 O2 104.88(9) 2_765 40_646
O2 Na2 O2 104.88(9) . 39_566
O2 Na2 O2 119.1(2) . 2_765
O2 Na2 O2 104.88(10) 39_566 2_765
O2 Na2 O2 104.88(10) . 40_646
O2 Na2 O2 119.1(2) 39_566 40_646
O2 Na2 O2 104.88(9) 2_765 40_646
O2 Na2 P 17.39(10) . .
O2 Na2 P 120.91(10) 39_566 .
O2 Na2 P 105.60(10) 2_765 .
O2 Na2 P 99.89(10) 40_646 .
O2 Na2 P 99.89(10) . 33_544
O2 Na2 P 17.39(10) 39_566 33_544
O2 Na2 P 120.91(10) 2_765 33_544
O2 Na2 P 105.60(10) 40_646 33_544
P Na2 P 117.22(2) . 33_544
O2 Na2 P 105.60(10) . 2_765
O2 Na2 P 99.89(10) 39_566 2_765
O2 Na2 P 17.39(10) 2_765 2_765
O2 Na2 P 120.91(10) 40_646 2_765
P Na2 P 94.89(4) . 2_765
P Na2 P 117.22(2) 33_544 2_765
O2 Na2 P 120.91(10) . 36_664
O2 Na2 P 105.60(10) 39_566 36_664
O2 Na2 P 99.89(10) 2_765 36_664
O2 Na2 P 17.39(10) 40_646 36_664
P Na2 P 117.22(2) . 36_664
P Na2 P 94.89(4) 33_544 36_664
P Na2 P 117.22(2) 2_765 36_664
O1 P O2 113.23(15) . 23_757
O1 P O2 113.23(14) . .
O2 P O2 105.5(3) 23_757 .
O1 P O3 109.4(2) . .
O2 P O3 107.54(18) 23_757 .
O2 P O3 107.54(18) . .
O1 P Na2 109.96(3) . .
O2 P Na2 123.39(14) 23_757 .
O2 P Na2 21.07(16) . .
O3 P Na2 90.17(6) . .
O1 P Na2 109.96(3) . 29_545
O2 P Na2 21.07(15) 23_757 29_545
O2 P Na2 123.39(14) . 29_545
O3 P Na2 90.17(6) . 29_545
Na2 P Na2 137.42(3) . 29_545
P O2 Al2 141.5(2) . .
P O2 Na2 141.5(2) . .
Al2 O2 Na2 0.0 . .
P O3 Al1 145.4(3) . .
C1 N1 C1 48.2(5) 10_757 14_775
C1 N1 C1 110.1(4) 10_757 .
C1 N1 C1 141.4(7) 14_775 .
C1 N1 C1 141.4(7) 10_757 17
C1 N1 C1 110.1(4) 14_775 17
C1 N1 C1 64.8(5) . 17
C1 N1 C1 64.8(5) 10_757 23_757
C1 N1 C1 110.1(4) 14_775 23_757
C1 N1 C1 48.2(5) . 23_757
C1 N1 C1 110.1(4) 17 23_757
C1 N1 C1 110.1(4) 10_757 7_775
C1 N1 C1 64.8(5) 14_775 7_775
C1 N1 C1 110.1(4) . 7_775
C1 N1 C1 48.2(5) 17 7_775
C1 N1 C1 141.4(7) 23_757 7_775
C1 C1 N1 65.9(3) 23_757 .
C1 C1 C2 67.0(3) 23_757 10_757
N1 C1 C2 114.6(4) . 10_757
C1 C1 C1 120.000(5) 23_757 17
N1 C1 C1 57.6(3) . 17
C2 C1 C1 155.6(3) 10_757 17
N2 C2 C1 112.5(4) . 7_775
N2 C2 C1 112.5(4) . 17
C1 C2 C1 45.9(5) 7_775 17
O2W Na1 O2W 109.471(4) 4_577 .
O2W Na1 O2W 109.471(2) 4_577 2_775
O2W Na1 O2W 109.5 . 2_775
O2W Na1 O2W 109.471(1) 4_577 3_757
O2W Na1 O2W 109.471(2) . 3_757
O2W Na1 O2W 109.471(3) 2_775 3_757

loop_
_geom_bond_atom_site_label_1
_geom_bond_atom_site_label_2
_geom_bond_distance
_geom_bond_site_symmetry_2
Al1 O3 1.721(3) 2_765
Al1 O3 1.721(3) 3_757
Al1 O3 1.721(3) 4_567
Al1 O3 1.721(3) .
Al2 O2 1.836(4) .
Al2 O2 1.836(4) 39_566
Al2 O2 1.836(4) 2_765
Al2 O2 1.836(4) 40_646
Na2 O2 1.836(4) .
Na2 O2 1.836(4) 39_566
Na2 O2 1.836(4) 2_765
Na2 O2 1.836(4) 40_646
Na2 P 3.1768(4) .
Na2 P 3.1768(4) 33_544
Na2 P 3.1768(4) 2_765
Na2 P 3.1768(4) 36_664
P O1 1.507(3) .
P O2 1.527(3) 23_757
P O2 1.527(3) .
P O3 1.528(4) .
P Na2 3.1768(4) 29_545
N1 C1 1.456(6) 10_757
N1 C1 1.456(6) 14_775
N1 C1 1.456(6) .
N1 C1 1.456(6) 17
N1 C1 1.456(6) 23_757
N1 C1 1.456(6) 7_775
C1 C1 1.188(13) 23_757
C1 C2 1.524(7) 10_757
C1 C1 1.560(13) 17
C2 N2 1.477(7) .
C2 C1 1.524(7) 7_775
C2 C1 1.524(7) 17
Na1 O2W 2.638(18) 4_577
Na1 O2W 2.638(18) .
Na1 O2W 2.638(18) 2_775
Na1 O2W 2.638(18) 3_757
